data_4502267
loop_
_publ_author_name
'Angelici, Gaetano'
'Castellucci, Nicola'
'Contaldi, Simone'
'Falini, Giuseppe'
'Hofmann, Hans-J\"org'
'Monari, Magda'
'Tomasini, Claudia'

_publ_section_title
;
 A Network of Small Molecules Connected by Cross-Linked NH Bonds
;
_journal_issue 1
_journal_name_full 'Crystal Growth &amp; Design'
_journal_page_first 244
_journal_paper_doi 10.1021/cg900874f
_journal_volume 10
_journal_year 2010
_chemical_formula_sum 'C25.5 H31 N3 O6.5'
_chemical_formula_weight 483.53
_chemical_name_systematic
;
 ?
;
_space_group_IT_number 1
_symmetry_cell_setting triclinic
_symmetry_space_group_name_Hall 'P 1'
_symmetry_space_group_name_H-M 'P 1'
_atom_sites_solution_hydrogens geom
_atom_sites_solution_primary direct
_atom_sites_solution_secondary difmap
_audit_creation_method SHELXL-97
_cell_angle_alpha 87.477(3)
_cell_angle_beta 87.054(3)
_cell_angle_gamma 84.960(3)
_cell_formula_units_Z 2
_cell_length_a 5.1881(12)
_cell_length_b 14.875(3)
_cell_length_c 16.853(4)
_cell_measurement_temperature 296(2)
_cell_volume 1292.8(5)
_computing_cell_refinement SMART
_computing_data_collection SMART
_computing_data_reduction SAINT+
_computing_molecular_graphics 'SCHAKAL99 (Keller 1999)'
_computing_publication_material 'SHELXL-97 (Sheldrick, 1997)'
_computing_structure_refinement 'SHELXL-97 (Sheldrick, 1997)'
_computing_structure_solution 'SIR-97 (Giacovazzo, 1997)'
_diffrn_ambient_temperature 296(2)
_diffrn_measured_fraction_theta_full 0.998
_diffrn_measured_fraction_theta_max 0.998
_diffrn_measurement_device_type 'Bruker SMART Apex II CCD'
_diffrn_measurement_method 'phi and omega scans'
_diffrn_radiation_monochromator graphite
_diffrn_radiation_source 'fine-focus sealed tube'
_diffrn_radiation_type MoK\a
_diffrn_radiation_wavelength 0.71073
_diffrn_reflns_av_R_equivalents 0.0171
_diffrn_reflns_av_sigmaI/netI 0.0328
_diffrn_reflns_limit_h_max 5
_diffrn_reflns_limit_h_min -5
_diffrn_reflns_limit_k_max 14
_diffrn_reflns_limit_k_min -14
_diffrn_reflns_limit_l_max 16
_diffrn_reflns_limit_l_min -16
_diffrn_reflns_number 7468
_diffrn_reflns_theta_full 20.26
_diffrn_reflns_theta_max 20.26
_diffrn_reflns_theta_min 1.38
_exptl_absorpt_coefficient_mu 0.090
_exptl_absorpt_correction_T_max 0.996
_exptl_absorpt_correction_T_min 0.980
_exptl_absorpt_correction_type empirical
_exptl_absorpt_process_details SADABS
_exptl_crystal_colour colorless
_exptl_crystal_density_diffrn 1.242
_exptl_crystal_density_method 'not measured'
_exptl_crystal_description platelet
_exptl_crystal_F_000 514
_exptl_crystal_size_max 0.27
_exptl_crystal_size_mid 0.15
_exptl_crystal_size_min 0.075
_refine_diff_density_max 0.255
_refine_diff_density_min -0.126
_refine_diff_density_rms 0.028
_refine_ls_extinction_method none
_refine_ls_goodness_of_fit_ref 1.027
_refine_ls_hydrogen_treatment mixed
_refine_ls_matrix_type full
_refine_ls_number_parameters 599
_refine_ls_number_reflns 4925
_refine_ls_number_restraints 7
_refine_ls_restrained_S_all 1.026
_refine_ls_R_factor_all 0.0539
_refine_ls_R_factor_gt 0.0465
_refine_ls_shift/su_max 0.001
_refine_ls_shift/su_mean 0.000
_refine_ls_structure_factor_coef Fsqd
_refine_ls_weighting_details 'calc w=1/[\s^2^(Fo^2^)+(0.0735P)^2^+0.1900P] where P=(Fo^2^+2Fc^2^)/3'
_refine_ls_weighting_scheme calc
_refine_ls_wR_factor_gt 0.1193
_refine_ls_wR_factor_ref 0.1256
_reflns_number_gt 4314
_reflns_number_total 4925
_reflns_threshold_expression >2\s(I)
_cod_data_source_file cg900874f_si_002.cif
_cod_data_source_block 1.0.5MeOH(1a)
_cod_depositor_comments
;
The following automatic conversions were performed:

'_symmetry_cell_setting' value 'Triclinic' changed to 'triclinic'
according to /home/saulius/struct/CIF-dictionaries/cif_core.dic
dictionary named 'cif_core.dic' version 2.4.2 from 2011-04-26.

Automatic conversion script
Id: cif_fix_values 1715 2011-07-08 13:25:40Z adriana 
;
_cod_original_cell_volume 1292.9(5)
_cod_original_sg_symbol_H-M P1
_cod_original_formula_sum 'C25.50 H31 N3 O6.50'
_cod_database_code 4502267

loop_
_symmetry_equiv_pos_as_xyz
'x, y, z'

loop_
_atom_site_label
_atom_site_type_symbol
_atom_site_fract_x
_atom_site_fract_y
_atom_site_fract_z
_atom_site_U_iso_or_equiv
_atom_site_adp_type
_atom_site_occupancy
_atom_site_symmetry_multiplicity
_atom_site_calc_flag
_atom_site_refinement_flags
C16 C 0.7708(6) 1.0821(2) 0.01732(16) 0.0644(12) Uani 1 1 d G
C17 C 0.6460(7) 1.0410(3) -0.0406(2) 0.0975(17) Uani 1 1 d G
H17 H 0.5119 1.0052 -0.0260 0.117 Uiso 1 1 calc R
C18 C 0.7218(10) 1.0535(3) -0.1204(2) 0.130(2) Uani 1 1 d G
H18 H 0.6383 1.0260 -0.1591 0.156 Uiso 1 1 calc R
C19 C 0.9222(10) 1.1071(4) -0.14220(16) 0.128(3) Uani 1 1 d G
H19 H 0.9729 1.1154 -0.1956 0.154 Uiso 1 1 calc R
C20 C 1.0470(8) 1.1481(3) -0.0843(2) 0.109(2) Uani 1 1 d G
H20 H 1.1811 1.1840 -0.0989 0.130 Uiso 1 1 calc R
C21 C 0.9713(7) 1.1357(2) -0.0045(2) 0.0830(14) Uani 1 1 d G
H21 H 1.0548 1.1631 0.0342 0.100 Uiso 1 1 calc R
C15 C 0.6910(9) 1.0660(3) 0.1036(3) 0.0681(13) Uani 1 1 d .
H15A H 0.5134 1.0500 0.1078 0.082 Uiso 1 1 calc R
H15B H 0.6987 1.1212 0.1316 0.082 Uiso 1 1 calc R
C14 C 0.8663(8) 0.9903(3) 0.1429(2) 0.0572(11) Uani 1 1 d .
H14 H 1.0448 1.0074 0.1389 0.069 Uiso 1 1 calc R
O4 O 0.8312(12) 0.9115(3) 0.4647(3) 0.148(2) Uani 1 1 d .
O3 O 1.1192(10) 0.8976(3) 0.3658(3) 0.1298(16) Uani 1 1 d .
C6 C 0.9393(12) 0.9358(4) 0.3990(3) 0.0823(15) Uani 1 1 d .
C25 C 1.0394(13) 0.6787(6) -0.0583(6) 0.176(4) Uani 1 1 d .
H25A H 1.1475 0.6432 -0.0952 0.263 Uiso 1 1 calc R
H25B H 0.9139 0.7170 -0.0867 0.263 Uiso 1 1 calc R
H25C H 0.9520 0.6394 -0.0213 0.263 Uiso 1 1 calc R
C26 C 1.3575(11) 0.7938(4) -0.0701(3) 0.0992(17) Uani 1 1 d .
H26A H 1.4782 0.8239 -0.0416 0.149 Uiso 1 1 calc R
H26B H 1.2415 0.8379 -0.0964 0.149 Uiso 1 1 calc R
H26C H 1.4503 0.7564 -0.1088 0.149 Uiso 1 1 calc R
C24 C 1.3660(12) 0.6823(4) 0.0453(4) 0.123(2) Uani 1 1 d .
H24A H 1.4602 0.7216 0.0744 0.184 Uiso 1 1 calc R
H24B H 1.4857 0.6402 0.0177 0.184 Uiso 1 1 calc R
H24C H 1.2552 0.6499 0.0815 0.184 Uiso 1 1 calc R
C23 C 1.2063(10) 0.7368(4) -0.0132(4) 0.0878(17) Uani 1 1 d .
N3 N 0.8582(7) 0.9065(2) 0.1045(2) 0.0610(10) Uani 1 1 d D
H3N H 0.712(10) 0.889(3) 0.094(3) 0.073 Uiso 1 1 d D
C22 C 1.0705(10) 0.8636(3) 0.0724(3) 0.0603(12) Uani 1 1 d .
O6 O 1.0047(5) 0.7946(2) 0.0302(2) 0.0795(10) Uani 1 1 d .
O5 O 1.2892(7) 0.8828(2) 0.0789(2) 0.0797(10) Uani 1 1 d .
C3 C 0.7851(9) 0.9775(3) 0.2297(3) 0.0621(12) Uani 1 1 d .
O1 O 0.6468(7) 0.9199(3) 0.2536(2) 0.0906(11) Uani 1 1 d .
N2 N 0.8551(7) 1.0382(3) 0.2819(2) 0.0671(10) Uani 1 1 d .
C2 C 1.0313(10) 1.1048(3) 0.2704(3) 0.0687(13) Uani 1 1 d .
N1 N 1.0607(9) 1.1378(3) 0.3435(3) 0.0876(13) Uani 1 1 d D
H1 H 1.106(11) 1.200(4) 0.336(3) 0.105 Uiso 1 1 d D
C5 C 0.8728(12) 1.1061(4) 0.4028(3) 0.0978(18) Uani 1 1 d .
H5A H 0.7279 1.1511 0.4110 0.117 Uiso 1 1 calc R
H5B H 0.9516 1.0911 0.4532 0.117 Uiso 1 1 calc R
O2 O 1.1384(7) 1.1275(2) 0.2092(2) 0.0885(11) Uani 1 1 d .
C4 C 0.7877(10) 1.0229(3) 0.3666(2) 0.0865(16) Uani 1 1 d .
H4 H 0.6006 1.0195 0.3756 0.104 Uiso 1 1 calc R
C7 C 0.9594(10) 0.8330(3) 0.5056(2) 0.197(5) Uani 1 1 d R
H7A H 0.8454 0.7845 0.5108 0.236 Uiso 1 1 calc R
H7B H 1.1155 0.8117 0.4754 0.236 Uiso 1 1 calc R
C8 C 1.0233(13) 0.8585(4) 0.5825(3) 0.111(2) Uani 1 1 d G
C9 C 1.2188(13) 0.9155(4) 0.5890(5) 0.223(6) Uani 1 1 d G
H9 H 1.3069 0.9369 0.5435 0.267 Uiso 1 1 calc R
C10 C 1.2827(18) 0.9407(5) 0.6635(7) 0.306(13) Uani 1 1 d G
H10 H 1.4136 0.9788 0.6679 0.367 Uiso 1 1 calc R
C11 C 1.151(2) 0.9088(6) 0.7315(5) 0.288(12) Uani 1 1 d G
H11 H 1.1938 0.9256 0.7813 0.345 Uiso 1 1 calc R
C12 C 0.956(2) 0.8518(7) 0.7249(3) 0.248(8) Uani 1 1 d G
H12 H 0.8674 0.8304 0.7704 0.298 Uiso 1 1 calc R
C13 C 0.8916(12) 0.8266(5) 0.6504(5) 0.166(3) Uani 1 1 d G
H13 H 0.7608 0.7885 0.6460 0.200 Uiso 1 1 calc R
O13 O 1.2901(12) 1.2981(3) 0.3601(3) 0.1379(18) Uani 1 1 d .
H80 H 1.2433 1.3409 0.3881 0.207 Uiso 1 1 calc R
C52 C 1.4779(18) 1.3192(6) 0.3124(6) 0.161(3) Uani 1 1 d .
H81 H 1.4460 1.3809 0.2935 0.242 Uiso 1 1 calc R
H82 H 1.4916 1.2804 0.2681 0.242 Uiso 1 1 calc R
H83 H 1.6365 1.3123 0.3398 0.242 Uiso 1 1 calc R
C46 C 1.0177(8) 1.4153(3) 0.0618(3) 0.0889(16) Uani 1 1 d G
C47 C 1.1836(12) 1.3508(3) 0.1000(3) 0.123(2) Uani 1 1 d G
H47 H 1.1570 1.3375 0.1541 0.147 Uiso 1 1 calc R
C48 C 1.3893(10) 1.3063(3) 0.0574(5) 0.166(4) Uani 1 1 d G
H48 H 1.5003 1.2632 0.0830 0.199 Uiso 1 1 calc R
C49 C 1.4291(9) 1.3263(4) -0.0234(5) 0.170(5) Uani 1 1 d G
H49 H 1.5668 1.2965 -0.0519 0.204 Uiso 1 1 calc R
C50 C 1.2632(13) 1.3907(5) -0.0616(3) 0.151(3) Uani 1 1 d G
H50 H 1.2898 1.4041 -0.1157 0.181 Uiso 1 1 calc R
C51 C 1.0575(11) 1.4352(3) -0.0190(3) 0.115(2) Uani 1 1 d G
H51 H 0.9465 1.4783 -0.0445 0.138 Uiso 1 1 calc R
C36 C 0.8788(8) 1.5178(3) 0.6769(3) 0.110(2) Uani 1 1 d G
H36 H 1.0302 1.4830 0.6622 0.132 Uiso 1 1 calc R
C31 C 0.7469(7) 1.5718(3) 0.62017(19) 0.0755(14) Uani 1 1 d G
C32 C 0.5207(8) 1.6237(3) 0.6421(3) 0.0985(17) Uani 1 1 d G
H32 H 0.4325 1.6599 0.6041 0.118 Uiso 1 1 calc R
C33 C 0.4264(8) 1.6216(4) 0.7208(3) 0.137(3) Uani 1 1 d G
H33 H 0.2751 1.6564 0.7355 0.164 Uiso 1 1 calc R
C34 C 0.5583(11) 1.5676(4) 0.7776(2) 0.142(3) Uani 1 1 d G
H34 H 0.4952 1.5662 0.8302 0.170 Uiso 1 1 calc R
C35 C 0.7845(11) 1.5157(4) 0.7556(2) 0.150(3) Uani 1 1 d G
H35 H 0.8727 1.4795 0.7936 0.180 Uiso 1 1 calc R
C30 C 0.8522(9) 1.5729(3) 0.5356(3) 0.0692(13) Uani 1 1 d .
H30 H 1.0359 1.5537 0.5346 0.083 Uiso 1 1 calc R
H60 H 0.8325 1.6343 0.5134 0.083 Uiso 1 1 calc R
C39 C 0.3053(11) 1.1973(4) 0.5609(4) 0.0991(18) Uani 1 1 d .
H39 H 0.2178 1.1486 0.5860 0.149 Uiso 1 1 calc R
H61 H 0.4098 1.1756 0.5159 0.149 Uiso 1 1 calc R
H62 H 0.1798 1.2444 0.5436 0.149 Uiso 1 1 calc R
C38 C 0.4770(10) 1.2342(4) 0.6199(3) 0.0822(16) Uani 1 1 d .
C41 C 0.3215(15) 1.2851(5) 0.6844(4) 0.128(2) Uani 1 1 d .
H41 H 0.4359 1.3153 0.7152 0.191 Uiso 1 1 calc R
H63 H 0.2313 1.2435 0.7184 0.191 Uiso 1 1 calc R
H64 H 0.1984 1.3289 0.6607 0.191 Uiso 1 1 calc R
C40 C 0.6657(12) 1.1580(5) 0.6500(5) 0.138(3) Uani 1 1 d .
H65 H 0.7729 1.1806 0.6881 0.207 Uiso 1 1 calc R
H66 H 0.7726 1.1345 0.6062 0.207 Uiso 1 1 calc R
H67 H 0.5710 1.1109 0.6748 0.207 Uiso 1 1 calc R
O10 O 0.6512(5) 1.2944(2) 0.5762(2) 0.0789(10) Uani 1 1 d .
O9 O 0.3300(6) 1.3994(2) 0.5390(2) 0.0766(9) Uani 1 1 d .
C37 C 0.5586(10) 1.3740(3) 0.5425(3) 0.0599(12) Uani 1 1 d .
C29 C 0.7156(8) 1.5112(3) 0.4834(3) 0.0591(12) Uani 1 1 d .
H68 H 0.5297 1.5301 0.4853 0.071 Uiso 1 1 calc R
N6 N 0.7530(7) 1.4193(2) 0.5124(2) 0.0574(10) Uani 1 1 d D
H6N H 0.905(9) 1.392(3) 0.519(3) 0.069 Uiso 1 1 d D
N5 N 0.7677(7) 1.6001(3) 0.3553(2) 0.0671(10) Uani 1 1 d .
C43 C 0.8776(10) 1.6104(3) 0.2739(3) 0.0722(13) Uani 1 1 d .
H70 H 1.0657 1.5958 0.2720 0.087 Uiso 1 1 calc R
N4 N 0.5940(10) 1.7318(3) 0.3104(3) 0.0969(14) Uani 1 1 d D
H4N H 0.480(11) 1.790(4) 0.312(3) 0.116 Uiso 1 1 d D
C27 C 0.5751(11) 1.6716(3) 0.3719(4) 0.0798(15) Uani 1 1 d .
C42 C 0.8102(13) 1.7101(4) 0.2554(3) 0.1018(19) Uani 1 1 d .
H71 H 0.9542 1.7451 0.2646 0.122 Uiso 1 1 calc R
H72 H 0.7613 1.7208 0.2008 0.122 Uiso 1 1 calc R
C45 C 0.8003(12) 1.4619(4) 0.1096(4) 0.1064(19) Uani 1 1 d .
H73 H 0.6791 1.4946 0.0745 0.128 Uiso 1 1 calc R
H74 H 0.7086 1.4178 0.1414 0.128 Uiso 1 1 calc R
O12 O 0.9059(7) 1.5245(3) 0.1613(2) 0.0919(11) Uani 1 1 d .
O11 O 0.5311(8) 1.5317(3) 0.2321(2) 0.1069(13) Uani 1 1 d .
C44 C 0.7488(13) 1.5507(4) 0.2211(3) 0.0786(15) Uani 1 1 d .
C28 C 0.8219(9) 1.5202(4) 0.3982(3) 0.0603(12) Uani 1 1 d .
O8 O 0.9657(7) 1.4615(2) 0.36764(19) 0.0789(9) Uani 1 1 d .
O7 O 0.4260(8) 1.6757(2) 0.4294(3) 0.1000(12) Uani 1 1 d .

loop_
_atom_site_aniso_label
_atom_site_aniso_U_11
_atom_site_aniso_U_22
_atom_site_aniso_U_33
_atom_site_aniso_U_23
_atom_site_aniso_U_13
_atom_site_aniso_U_12
C16 0.066(3) 0.069(3) 0.058(3) 0.004(2) -0.010(3) -0.002(3)
C17 0.087(4) 0.122(5) 0.087(4) 0.007(4) -0.011(3) -0.032(3)
C18 0.150(6) 0.182(7) 0.068(5) -0.007(4) -0.022(4) -0.055(6)
C19 0.127(6) 0.196(8) 0.064(4) 0.026(4) -0.010(4) -0.038(5)
C20 0.101(5) 0.130(5) 0.095(5) 0.029(4) 0.004(4) -0.031(4)
C21 0.092(4) 0.085(3) 0.074(4) 0.007(3) -0.002(3) -0.026(3)
C15 0.068(3) 0.060(3) 0.074(3) -0.009(2) 0.003(2) 0.002(2)
C14 0.052(3) 0.056(3) 0.063(3) -0.004(2) 0.005(2) -0.007(2)
O4 0.243(6) 0.109(3) 0.078(3) 0.015(3) 0.027(4) 0.028(4)
O3 0.126(4) 0.134(4) 0.118(3) 0.025(3) 0.012(3) 0.027(3)
C6 0.093(4) 0.093(4) 0.055(4) -0.001(3) 0.018(3) 0.011(3)
C25 0.096(5) 0.165(7) 0.279(10) -0.163(7) 0.065(6) -0.052(5)
C26 0.088(4) 0.118(5) 0.091(4) -0.015(3) 0.014(3) -0.006(4)
C24 0.091(4) 0.100(5) 0.164(6) 0.017(4) 0.038(4) 0.031(4)
C23 0.055(3) 0.082(4) 0.127(5) -0.037(4) 0.024(3) -0.007(3)
N3 0.041(2) 0.064(3) 0.078(3) -0.015(2) -0.001(2) -0.004(2)
C22 0.050(4) 0.064(3) 0.067(3) -0.006(3) -0.004(3) -0.004(3)
O6 0.0526(19) 0.076(2) 0.112(3) -0.033(2) 0.0037(18) -0.0071(17)
O5 0.041(2) 0.096(2) 0.104(3) -0.0241(19) -0.0116(17) -0.0055(17)
C3 0.059(3) 0.066(3) 0.061(3) -0.003(3) 0.002(3) -0.008(3)
O1 0.100(3) 0.096(3) 0.078(2) 0.015(2) 0.007(2) -0.039(2)
N2 0.069(2) 0.084(3) 0.047(2) 0.002(2) 0.0088(19) -0.009(2)
C2 0.076(3) 0.062(3) 0.070(4) -0.012(3) -0.001(3) -0.014(3)
N1 0.103(3) 0.086(3) 0.075(3) -0.018(3) 0.011(3) -0.019(3)
C5 0.119(5) 0.096(4) 0.075(4) -0.011(3) 0.008(4) 0.011(4)
O2 0.103(3) 0.088(2) 0.078(2) -0.0177(19) 0.029(2) -0.043(2)
C4 0.091(4) 0.106(4) 0.061(3) -0.004(3) 0.006(3) -0.002(3)
C7 0.350(14) 0.118(6) 0.101(6) 0.024(5) -0.010(7) 0.085(8)
C8 0.139(6) 0.069(4) 0.117(6) 0.018(4) 0.002(5) 0.015(4)
C9 0.168(9) 0.135(9) 0.363(19) 0.104(11) -0.067(10) -0.031(7)
C10 0.43(3) 0.133(9) 0.38(2) 0.020(13) -0.31(2) -0.040(11)
C11 0.49(3) 0.170(13) 0.206(15) -0.042(10) -0.166(17) 0.079(15)
C12 0.279(17) 0.31(2) 0.139(10) -0.012(11) -0.034(10) 0.070(15)
C13 0.185(9) 0.194(9) 0.125(7) 0.030(6) -0.007(6) -0.060(7)
O13 0.207(6) 0.069(3) 0.138(4) -0.014(2) 0.019(4) -0.018(3)
C52 0.145(7) 0.128(7) 0.212(10) 0.042(6) -0.026(7) -0.036(6)
C46 0.086(4) 0.071(4) 0.113(5) -0.013(3) -0.020(4) -0.012(3)
C47 0.134(6) 0.085(5) 0.155(6) -0.002(5) -0.058(5) -0.008(4)
C48 0.128(7) 0.088(5) 0.289(13) -0.067(7) -0.095(8) 0.028(5)
C49 0.112(7) 0.144(9) 0.262(13) -0.098(9) 0.014(8) -0.028(6)
C50 0.183(9) 0.130(7) 0.141(7) -0.036(6) 0.043(7) -0.031(6)
C51 0.139(6) 0.096(4) 0.105(5) 0.005(4) 0.007(4) 0.007(4)
C36 0.113(5) 0.143(5) 0.067(4) -0.004(4) -0.004(4) 0.024(4)
C31 0.070(3) 0.080(3) 0.076(4) -0.018(3) 0.009(3) -0.005(3)
C32 0.091(4) 0.109(4) 0.092(4) -0.019(3) 0.014(3) 0.002(4)
C33 0.126(6) 0.150(7) 0.133(7) -0.055(6) 0.030(6) -0.001(5)
C34 0.142(7) 0.188(8) 0.095(5) -0.023(6) 0.036(5) -0.021(6)
C35 0.180(8) 0.192(8) 0.069(5) 0.000(5) -0.001(5) 0.035(7)
C30 0.061(3) 0.071(3) 0.075(3) -0.001(2) 0.000(2) -0.009(2)
C39 0.082(4) 0.086(4) 0.128(5) 0.017(3) 0.008(4) -0.018(3)
C38 0.064(3) 0.086(4) 0.095(4) 0.032(3) -0.003(3) -0.017(3)
C41 0.148(6) 0.140(6) 0.097(5) 0.001(4) 0.036(4) -0.055(5)
C40 0.083(4) 0.147(6) 0.180(7) 0.109(6) -0.027(4) -0.038(4)
O10 0.0462(18) 0.086(2) 0.101(2) 0.045(2) -0.0037(16) -0.0110(17)
O9 0.039(2) 0.083(2) 0.105(3) 0.0185(18) -0.0021(17) -0.0031(16)
C37 0.049(3) 0.069(3) 0.061(3) 0.010(3) -0.003(2) -0.008(3)
C29 0.050(3) 0.060(3) 0.067(3) 0.004(2) 0.000(2) -0.004(2)
N6 0.043(2) 0.060(3) 0.067(2) 0.0165(19) 0.0001(19) -0.002(2)
N5 0.069(3) 0.067(3) 0.062(3) 0.013(2) 0.004(2) 0.001(2)
C43 0.071(3) 0.080(4) 0.065(3) 0.014(3) 0.004(3) -0.019(3)
N4 0.100(4) 0.080(3) 0.105(4) 0.032(3) 0.002(3) 0.001(3)
C27 0.076(4) 0.068(4) 0.092(4) 0.020(3) -0.004(3) -0.003(3)
C42 0.134(5) 0.095(4) 0.081(4) 0.025(3) -0.013(4) -0.046(4)
C45 0.095(4) 0.116(5) 0.113(5) -0.032(4) -0.013(4) -0.020(4)
O12 0.090(3) 0.112(3) 0.079(2) -0.016(2) 0.004(2) -0.031(2)
O11 0.071(3) 0.140(3) 0.115(3) -0.014(2) 0.004(2) -0.038(3)
C44 0.087(4) 0.085(4) 0.064(4) 0.015(3) 0.004(3) -0.019(3)
C28 0.048(3) 0.068(3) 0.065(3) 0.006(3) -0.001(2) -0.009(3)
O8 0.082(2) 0.076(2) 0.074(2) 0.0018(18) 0.0155(18) 0.006(2)
O7 0.093(3) 0.085(2) 0.111(3) 0.023(2) 0.026(2) 0.024(2)

loop_
_atom_type_symbol
_atom_type_description
_atom_type_scat_dispersion_real
_atom_type_scat_dispersion_imag
_atom_type_scat_source
C C 0.0033 0.0016 'International Tables Vol C Tables 4.2.6.8 and 6.1.1.4'
H H 0.0000 0.0000 'International Tables Vol C Tables 4.2.6.8 and 6.1.1.4'
N N 0.0061 0.0033 'International Tables Vol C Tables 4.2.6.8 and 6.1.1.4'
O O 0.0106 0.0060 'International Tables Vol C Tables 4.2.6.8 and 6.1.1.4'

loop_
_geom_angle_atom_site_label_1
_geom_angle_atom_site_label_2
_geom_angle_atom_site_label_3
_geom_angle
C17 C16 C21 120.0
C17 C16 C15 119.3(3)
C21 C16 C15 120.6(3)
C16 C17 C18 120.0
C17 C18 C19 120.0
C20 C19 C18 120.0
C21 C20 C19 120.0
C20 C21 C16 120.0
C16 C15 C14 111.7(3)
N3 C14 C3 109.1(3)
N3 C14 C15 111.5(4)
C3 C14 C15 110.3(3)
C6 O4 C7 115.6(5)
O3 C6 O4 126.6(6)
O3 C6 C4 124.7(5)
O4 C6 C4 108.7(5)
O6 C23 C24 109.0(5)
O6 C23 C26 109.5(4)
C24 C23 C26 114.1(5)
O6 C23 C25 100.9(4)
C24 C23 C25 112.1(6)
C26 C23 C25 110.3(6)
C22 N3 C14 121.4(4)
O5 C22 N3 126.0(4)
O5 C22 O6 124.6(4)
N3 C22 O6 109.4(4)
C22 O6 C23 120.4(4)
O1 C3 N2 119.1(4)
O1 C3 C14 122.3(4)
N2 C3 C14 118.3(4)
C3 N2 C2 129.5(4)
C3 N2 C4 118.2(4)
C2 N2 C4 110.9(4)
O2 C2 N1 126.4(5)
O2 C2 N2 127.1(4)
N1 C2 N2 106.5(5)
C2 N1 C5 112.0(5)
N1 C5 C4 103.0(4)
N2 C4 C5 102.6(4)
N2 C4 C6 110.2(4)
C5 C4 C6 111.4(4)
C8 C7 O4 108.4(4)
C9 C8 C13 120.0
C9 C8 C7 119.5(6)
C13 C8 C7 120.5(6)
C10 C9 C8 120.0
C9 C10 C11 120.0
C12 C11 C10 120.0
C11 C12 C13 120.0
C12 C13 C8 120.0
C47 C46 C51 120.0
C47 C46 C45 118.4(5)
C51 C46 C45 121.6(5)
C46 C47 C48 120.0
C49 C48 C47 120.0
C50 C49 C48 120.0
C49 C50 C51 120.0
C50 C51 C46 120.0
C31 C36 C35 120.0
C36 C31 C32 120.0
C36 C31 C30 119.1(3)
C32 C31 C30 120.9(3)
C33 C32 C31 120.0
C32 C33 C34 120.0
C35 C34 C33 120.0
C34 C35 C36 120.0
C31 C30 C29 112.7(4)
O10 C38 C41 109.8(5)
O10 C38 C39 108.6(4)
C41 C38 C39 112.2(5)
O10 C38 C40 102.2(4)
C41 C38 C40 114.5(6)
C39 C38 C40 109.0(5)
C37 O10 C38 121.2(4)
O9 C37 N6 125.2(4)
O9 C37 O10 124.6(4)
N6 C37 O10 110.1(4)
N6 C29 C28 110.3(4)
N6 C29 C30 110.3(4)
C28 C29 C30 109.4(3)
C37 N6 C29 122.3(4)
C28 N5 C27 128.8(4)
C28 N5 C43 119.4(4)
C27 N5 C43 110.7(4)
N5 C43 C44 109.1(4)
N5 C43 C42 101.7(4)
C44 C43 C42 112.8(4)
C27 N4 C42 113.8(5)
O7 C27 N4 128.2(5)
O7 C27 N5 126.3(5)
N4 C27 N5 105.5(5)
N4 C42 C43 102.7(4)
O12 C45 C46 108.8(5)
C44 O12 C45 114.5(4)
O11 C44 O12 125.2(5)
O11 C44 C43 123.7(5)
O12 C44 C43 111.1(5)
O8 C28 N5 118.5(4)
O8 C28 C29 122.3(4)
N5 C28 C29 119.1(4)

loop_
_geom_bond_atom_site_label_1
_geom_bond_atom_site_label_2
_geom_bond_distance
C16 C17 1.3900
C16 C21 1.3900
C16 C15 1.507(5)
C17 C18 1.3900
C18 C19 1.3900
C19 C20 1.3900
C20 C21 1.3900
C15 C14 1.532(6)
C14 N3 1.434(5)
C14 C3 1.511(6)
O4 C6 1.267(6)
O4 C7 1.457(6)
O3 C6 1.179(6)
C6 C4 1.549(7)
C25 C23 1.526(8)
C26 C23 1.491(8)
C24 C23 1.487(9)
C23 O6 1.479(5)
N3 C22 1.326(6)
C22 O5 1.205(5)
C22 O6 1.353(5)
C3 O1 1.208(5)
C3 N2 1.371(6)
N2 C2 1.407(6)
N2 C4 1.464(5)
C2 O2 1.197(5)
C2 N1 1.367(6)
N1 C5 1.453(7)
C5 C4 1.513(7)
C7 C8 1.429(7)
C8 C9 1.3900
C8 C13 1.3900
C9 C10 1.3900
C10 C11 1.3900
C11 C12 1.3900
C12 C13 1.3900
O13 C52 1.283(8)
C46 C47 1.3900
C46 C51 1.3900
C46 C45 1.489(7)
C47 C48 1.3900
C48 C49 1.3900
C49 C50 1.3900
C50 C51 1.3900
C36 C31 1.3900
C36 C35 1.3900
C31 C32 1.3900
C31 C30 1.500(5)
C32 C33 1.3900
C33 C34 1.3900
C34 C35 1.3900
C30 C29 1.539(6)
C39 C38 1.518(8)
C38 O10 1.475(5)
C38 C41 1.512(8)
C38 C40 1.518(8)
O10 C37 1.352(5)
O9 C37 1.216(5)
C37 N6 1.328(5)
C29 N6 1.431(6)
C29 C28 1.517(6)
N5 C28 1.378(6)
N5 C27 1.421(7)
N5 C43 1.465(6)
C43 C44 1.504(7)
C43 C42 1.516(7)
N4 C27 1.345(7)
N4 C42 1.442(8)
C27 O7 1.209(6)
C45 O12 1.463(6)
O12 C44 1.314(6)
O11 C44 1.192(6)
C28 O8 1.212(5)

loop_
_geom_torsion_atom_site_label_1
_geom_torsion_atom_site_label_2
_geom_torsion_atom_site_label_3
_geom_torsion_atom_site_label_4
_geom_torsion
N6 C29 C28 N5 169.6(4)
N5 C43 C44 O12 -150.8(4)
C37 N6 C29 C28 -124.8(4)
N2 C4 C6 O4 -163.2(5)
N3 C14 C3 N2 159.7(4)
C22 N3 C14 C3 -116.9(4)
